data_2232174
loop_
_publ_author_name
'Mastranzo, Virginia M.'
'Olivares, Jos\'e Luis'
'S\'anchez-Obreg\'on, Rub\'en'
'Yuste, Francisco'
'Toscano, Rub\'en A.'

_publ_section_title
;
 1,2-Dimethoxy-4-methyl-3-[(<i>S</i>)-<i>p</i>-tolylsulfinyl]benzene
;
_journal_coeditor_code BT5660
_journal_issue 11
_journal_name_full 'Acta Crystallographica Section E'
_journal_page_first o2950
_journal_paper_doi 10.1107/S1600536811041420
_journal_volume 67
_journal_year 2011
_chemical_formula_iupac 'C16 H18 O3 S'
_chemical_formula_moiety 'C16 H18 O3 S'
_chemical_formula_sum 'C16 H18 O3 S'
_chemical_formula_weight 290.36
_chemical_melting_point 400
_chemical_name_systematic
;
1,2-Dimethoxy-4-methyl-3-[(<i>S</i>)-<i>p</i>-tolylsulfinyl]benzene
;
_space_group_IT_number 19
_symmetry_cell_setting orthorhombic
_symmetry_space_group_name_Hall 'P 2ac 2ab'
_symmetry_space_group_name_H-M 'P 21 21 21'
_atom_sites_solution_hydrogens geom
_atom_sites_solution_primary direct
_atom_sites_solution_secondary difmap
_audit_creation_method SHELXL-97
_cell_angle_alpha 90.00
_cell_angle_beta 90.00
_cell_angle_gamma 90.00
_cell_formula_units_Z 4
_cell_length_a 7.4170(6)
_cell_length_b 8.5406(7)
_cell_length_c 24.0980(19)
_cell_measurement_reflns_used 9922
_cell_measurement_temperature 298(2)
_cell_measurement_theta_max 27.61
_cell_measurement_theta_min 2.53
_cell_volume 1526.5(2)
_computing_cell_refinement 'SAINT (Bruker, 1999)'
_computing_data_collection 'SMART (Bruker, 1999)'
_computing_data_reduction 'SAINT (Bruker, 2006)'
_computing_molecular_graphics 'SHELXTL (Sheldrick, 2008)'
_computing_publication_material 'SHELXL97  (Sheldrick, 2008)'
_computing_structure_refinement 'SHELXL97 (Sheldrick, 2008)'
_computing_structure_solution 'SHELXS97 (Sheldrick, 2008)'
_diffrn_ambient_temperature 298(2)
_diffrn_detector_area_resol_mean 0.661
_diffrn_measured_fraction_theta_full 0.993
_diffrn_measured_fraction_theta_max 0.993
_diffrn_measurement_device_type 'Bruker SMART APEX CCD'
_diffrn_measurement_method \w
_diffrn_radiation_monochromator graphite
_diffrn_radiation_type MoK\a
_diffrn_radiation_wavelength 0.71073
_diffrn_reflns_av_R_equivalents 0.0275
_diffrn_reflns_av_sigmaI/netI 0.0195
_diffrn_reflns_limit_h_max 9
_diffrn_reflns_limit_h_min -9
_diffrn_reflns_limit_k_max 11
_diffrn_reflns_limit_k_min -11
_diffrn_reflns_limit_l_max 31
_diffrn_reflns_limit_l_min -31
_diffrn_reflns_number 20418
_diffrn_reflns_theta_full 27.94
_diffrn_reflns_theta_max 27.94
_diffrn_reflns_theta_min 1.69
_diffrn_standards_decay_% 0
_exptl_absorpt_coefficient_mu 0.216
_exptl_absorpt_correction_T_max 0.9415
_exptl_absorpt_correction_T_min 0.9223
_exptl_absorpt_correction_type multi-scan
_exptl_absorpt_process_details '(SADABS; Sheldrick, 2000)'
_exptl_crystal_colour colourless
_exptl_crystal_density_diffrn 1.263
_exptl_crystal_density_method 'not measured'
_exptl_crystal_description prism
_exptl_crystal_F_000 616
_exptl_crystal_size_max 0.376
_exptl_crystal_size_mid 0.370
_exptl_crystal_size_min 0.306
_refine_diff_density_max 0.251
_refine_diff_density_min -0.130
_refine_ls_abs_structure_details 'Flack (1983), 1534 Friedel pairs'
_refine_ls_abs_structure_Flack 0.01(6)
_refine_ls_extinction_method none
_refine_ls_goodness_of_fit_ref 1.058
_refine_ls_hydrogen_treatment noref
_refine_ls_matrix_type full
_refine_ls_number_parameters 185
_refine_ls_number_reflns 3645
_refine_ls_number_restraints 0
_refine_ls_restrained_S_all 1.058
_refine_ls_R_factor_all 0.0419
_refine_ls_R_factor_gt 0.0387
_refine_ls_shift/su_max 0.000
_refine_ls_shift/su_mean 0.000
_refine_ls_structure_factor_coef Fsqd
_refine_ls_weighting_details 'calc w=1/[\s^2^(Fo^2^)+(0.0693P)^2^+0.0141P] where P=(Fo^2^+2Fc^2^)/3'
_refine_ls_weighting_scheme calc
_refine_ls_wR_factor_gt 0.0968
_refine_ls_wR_factor_ref 0.0993
_reflns_number_gt 3380
_reflns_number_total 3645
_reflns_threshold_expression I>2\s(I)
_cod_data_source_file bt5660.cif
_cod_data_source_block I
_cod_database_code 2232174
_cod_database_fobs_code 2232174

loop_
_symmetry_equiv_pos_as_xyz
'x, y, z'
'-x+1/2, -y, z+1/2'
'-x, y+1/2, -z+1/2'
'x+1/2, -y+1/2, -z'

loop_
_atom_site_type_symbol
_atom_site_label
_atom_site_fract_x
_atom_site_fract_y
_atom_site_fract_z
_atom_site_U_iso_or_equiv
_atom_site_adp_type
_atom_site_calc_flag
_atom_site_refinement_flags
_atom_site_occupancy
_atom_site_symmetry_multiplicity
S S1 0.57970(5) 0.27901(5) 0.149352(15) 0.04842(12) Uani d . 1 1
O O1 0.77239(19) 0.07949(18) 0.33551(5) 0.0664(4) Uani d . 1 1
O O2 0.57075(15) 0.25318(11) 0.26763(4) 0.0500(3) Uani d . 1 1
O O3 0.6876(2) 0.39213(16) 0.11616(5) 0.0671(4) Uani d . 1 1
C C1 0.8129(2) 0.0711(2) 0.28050(7) 0.0527(4) Uani d . 1 1
C C2 0.7012(2) 0.15921(17) 0.24538(6) 0.0447(3) Uani d . 1 1
C C3 0.73064(19) 0.15714(18) 0.18847(6) 0.0451(3) Uani d . 1 1
C C4 0.8742(2) 0.0726(2) 0.16503(7) 0.0544(4) Uani d . 1 1
C C5 0.9821(2) -0.0114(2) 0.20084(9) 0.0621(4) Uani d . 1 1
H H5 1.0779 -0.0684 0.1863 0.074 Uiso calc R 1 1
C C6 0.9531(2) -0.0143(2) 0.25777(8) 0.0621(4) Uani d . 1 1
H H6 1.0278 -0.0736 0.2806 0.074 Uiso calc R 1 1
C C7 0.9144(3) 0.0710(3) 0.10365(8) 0.0695(5) Uani d . 1 1
H H7A 1.0391 0.0458 0.0979 0.104 Uiso calc R 1 1
H H7B 0.8892 0.1723 0.0882 0.104 Uiso calc R 1 1
H H7C 0.8403 -0.0062 0.0858 0.104 Uiso calc R 1 1
C C8 0.8723(4) -0.0178(4) 0.37212(9) 0.0968(8) Uani d . 1 1
H H8A 0.8235 -0.0095 0.4089 0.145 Uiso calc R 1 1
H H8B 0.9962 0.0149 0.3724 0.145 Uiso calc R 1 1
H H8C 0.8649 -0.1245 0.3598 0.145 Uiso calc R 1 1
C C9 0.4070(3) 0.1761(2) 0.28212(10) 0.0709(5) Uani d . 1 1
H H9A 0.3163 0.2528 0.2903 0.106 Uiso calc R 1 1
H H9B 0.4267 0.1114 0.3141 0.106 Uiso calc R 1 1
H H9C 0.3679 0.1122 0.2517 0.106 Uiso calc R 1 1
C C10 0.49336(19) 0.13539(18) 0.10183(6) 0.0454(3) Uani d . 1 1
C C11 0.4650(3) 0.1815(2) 0.04729(7) 0.0563(4) Uani d . 1 1
H H11 0.4975 0.2815 0.0358 0.068 Uiso calc R 1 1
C C12 0.3884(3) 0.0780(2) 0.01049(7) 0.0613(4) Uani d . 1 1
H H12 0.3698 0.1089 -0.0261 0.074 Uiso calc R 1 1
C C13 0.3386(2) -0.0713(2) 0.02686(7) 0.0588(4) Uani d . 1 1
C C14 0.3663(2) -0.1131(2) 0.08149(8) 0.0580(4) Uani d . 1 1
H H14 0.3330 -0.2128 0.0931 0.070 Uiso calc R 1 1
C C15 0.4417(2) -0.01158(18) 0.11920(6) 0.0511(3) Uani d . 1 1
H H15 0.4577 -0.0418 0.1560 0.061 Uiso calc R 1 1
C C16 0.2546(4) -0.1816(3) -0.01457(11) 0.0911(8) Uani d . 1 1
H H16A 0.3326 -0.1919 -0.0462 0.137 Uiso calc R 1 1
H H16B 0.1401 -0.1410 -0.0263 0.137 Uiso calc R 1 1
H H16C 0.2378 -0.2824 0.0023 0.137 Uiso calc R 1 1

loop_
_atom_site_aniso_label
_atom_site_aniso_U_11
_atom_site_aniso_U_22
_atom_site_aniso_U_33
_atom_site_aniso_U_12
_atom_site_aniso_U_13
_atom_site_aniso_U_23
S1 0.0537(2) 0.04504(19) 0.04650(18) 0.00360(16) 0.00099(15) -0.00251(14)
O1 0.0699(8) 0.0764(9) 0.0528(6) 0.0157(7) -0.0092(5) 0.0025(6)
O2 0.0525(6) 0.0466(6) 0.0509(5) 0.0076(5) 0.0038(5) -0.0048(4)
O3 0.0840(9) 0.0527(7) 0.0645(7) -0.0127(6) 0.0057(7) 0.0006(6)
C1 0.0492(8) 0.0512(9) 0.0576(9) -0.0011(7) -0.0075(7) -0.0026(7)
C2 0.0422(7) 0.0406(7) 0.0513(8) -0.0022(6) -0.0032(6) -0.0052(6)
C3 0.0405(7) 0.0431(7) 0.0518(8) -0.0004(6) -0.0019(6) -0.0059(6)
C4 0.0432(7) 0.0558(9) 0.0642(9) -0.0004(7) 0.0034(6) -0.0108(8)
C5 0.0406(7) 0.0647(10) 0.0808(12) 0.0102(7) 0.0022(8) -0.0110(9)
C6 0.0455(9) 0.0640(10) 0.0766(11) 0.0082(8) -0.0098(8) -0.0002(9)
C7 0.0604(10) 0.0814(13) 0.0667(10) 0.0081(10) 0.0142(9) -0.0172(9)
C8 0.1024(18) 0.120(2) 0.0680(12) 0.0358(17) -0.0160(12) 0.0157(14)
C9 0.0540(9) 0.0672(11) 0.0915(14) 0.0034(8) 0.0160(9) -0.0008(10)
C10 0.0431(7) 0.0479(8) 0.0452(7) 0.0019(6) 0.0009(6) -0.0012(6)
C11 0.0641(10) 0.0556(9) 0.0493(8) -0.0001(8) -0.0012(7) 0.0050(7)
C12 0.0646(11) 0.0735(11) 0.0457(7) 0.0000(9) -0.0038(7) -0.0004(8)
C13 0.0483(8) 0.0698(11) 0.0583(9) -0.0012(8) -0.0009(7) -0.0117(8)
C14 0.0550(9) 0.0525(9) 0.0665(9) -0.0093(7) 0.0023(7) 0.0003(7)
C15 0.0505(8) 0.0536(8) 0.0490(7) -0.0021(7) 0.0000(6) 0.0049(6)
C16 0.0964(17) 0.0960(17) 0.0808(14) -0.0243(15) -0.0147(13) -0.0228(13)

loop_
_atom_type_symbol
_atom_type_description
_atom_type_scat_dispersion_real
_atom_type_scat_dispersion_imag
_atom_type_scat_source
C C 0.0033 0.0016 'International Tables Vol C Tables 4.2.6.8 and 6.1.1.4'
H H 0.0000 0.0000 'International Tables Vol C Tables 4.2.6.8 and 6.1.1.4'
O O 0.0106 0.0060 'International Tables Vol C Tables 4.2.6.8 and 6.1.1.4'
S S 0.1246 0.1234 'International Tables Vol C Tables 4.2.6.8 and 6.1.1.4'

loop_
_geom_angle_atom_site_label_1
_geom_angle_atom_site_label_2
_geom_angle_atom_site_label_3
_geom_angle
O3 S1 C3 108.86(8)
O3 S1 C10 107.00(7)
C3 S1 C10 99.27(7)
O3 S1 O2 126.76(6)
C3 S1 O2 56.39(5)
C10 S1 O2 125.07(5)
C1 O1 C8 117.33(16)
C2 O2 C9 115.36(12)
C2 O2 S1 68.76(8)
C9 O2 S1 107.45(11)
O1 C1 C6 125.38(15)
O1 C1 C2 115.42(15)
C6 C1 C2 119.19(16)
O2 C2 C3 120.42(13)
O2 C2 C1 119.74(14)
C3 C2 C1 119.74(14)
C2 C3 C4 121.52(14)
C2 C3 S1 114.39(11)
C4 C3 S1 123.99(12)
C5 C4 C3 117.11(16)
C5 C4 C7 119.62(16)
C3 C4 C7 123.27(16)
C4 C5 C6 122.54(15)
C4 C5 H5 118.7
C6 C5 H5 118.7
C1 C6 C5 119.86(16)
C1 C6 H6 120.1
C5 C6 H6 120.1
C4 C7 H7A 109.5
C4 C7 H7B 109.5
H7A C7 H7B 109.5
C4 C7 H7C 109.5
H7A C7 H7C 109.5
H7B C7 H7C 109.5
O1 C8 H8A 109.5
O1 C8 H8B 109.5
H8A C8 H8B 109.5
O1 C8 H8C 109.5
H8A C8 H8C 109.5
H8B C8 H8C 109.5
O2 C9 H9A 109.5
O2 C9 H9B 109.5
H9A C9 H9B 109.5
O2 C9 H9C 109.5
H9A C9 H9C 109.5
H9B C9 H9C 109.5
C15 C10 C11 120.28(15)
C15 C10 S1 121.85(11)
C11 C10 S1 117.64(13)
C12 C11 C10 119.40(16)
C12 C11 H11 120.3
C10 C11 H11 120.3
C11 C12 C13 121.22(15)
C11 C12 H12 119.4
C13 C12 H12 119.4
C14 C13 C12 118.07(16)
C14 C13 C16 122.10(19)
C12 C13 C16 119.83(18)
C15 C14 C13 121.86(16)
C15 C14 H14 119.1
C13 C14 H14 119.1
C14 C15 C10 119.14(14)
C14 C15 H15 120.4
C10 C15 H15 120.4
C13 C16 H16A 109.5
C13 C16 H16B 109.5
H16A C16 H16B 109.5
C13 C16 H16C 109.5
H16A C16 H16C 109.5
H16B C16 H16C 109.5

loop_
_geom_bond_atom_site_label_1
_geom_bond_atom_site_label_2
_geom_bond_distance
S1 O3 1.4877(13)
S1 C3 1.7959(15)
S1 C10 1.7961(15)
S1 O2 2.8595(11)
O1 C1 1.361(2)
O1 C8 1.421(2)
O2 C2 1.3665(18)
O2 C9 1.425(2)
C1 C6 1.384(2)
C1 C2 1.403(2)
C2 C3 1.389(2)
C3 C4 1.405(2)
C4 C5 1.378(3)
C4 C7 1.509(3)
C5 C6 1.389(3)
C5 H5 0.9300
C6 H6 0.9300
C7 H7A 0.9600
C7 H7B 0.9600
C7 H7C 0.9600
C8 H8A 0.9600
C8 H8B 0.9600
C8 H8C 0.9600
C9 H9A 0.9600
C9 H9B 0.9600
C9 H9C 0.9600
C10 C15 1.377(2)
C10 C11 1.388(2)
C11 C12 1.375(2)
C11 H11 0.9300
C12 C13 1.385(3)
C12 H12 0.9300
C13 C14 1.380(3)
C13 C16 1.508(3)
C14 C15 1.375(2)
C14 H14 0.9300
C15 H15 0.9300
C16 H16A 0.9600
C16 H16B 0.9600
C16 H16C 0.9600

loop_
_geom_hbond_atom_site_label_D
_geom_hbond_atom_site_label_H
_geom_hbond_atom_site_label_A
_geom_hbond_site_symmetry_A
_geom_hbond_distance_DH
_geom_hbond_distance_HA
_geom_hbond_distance_DA
_geom_hbond_angle_DHA
_geom_hbond_publ_flag
C8 H8B O3 3_745 0.96 2.58 3.366(3) 138.7 y
C14 H14 O1 3_645 0.93 2.59 3.457(2) 155.1 y
C15 H15 O2 3_645 0.93 2.55 3.3886(18) 150.2 y
C12 H12 O3 4_455 0.93 2.56 3.406(2) 151.9 y

loop_
_geom_torsion_atom_site_label_1
_geom_torsion_atom_site_label_2
_geom_torsion_atom_site_label_3
_geom_torsion_atom_site_label_4
_geom_torsion
O3 S1 O2 C2 -90.50(11)
C3 S1 O2 C2 -1.18(9)
C10 S1 O2 C2 75.52(10)
O3 S1 O2 C9 158.43(11)
C3 S1 O2 C9 -112.24(11)
C10 S1 O2 C9 -35.55(12)
C8 O1 C1 C6 -5.7(3)
C8 O1 C1 C2 174.92(19)
C9 O2 C2 C3 101.36(18)
S1 O2 C2 C3 1.47(11)
C9 O2 C2 C1 -82.32(19)
S1 O2 C2 C1 177.79(15)
O1 C1 C2 O2 4.2(2)
C6 C1 C2 O2 -175.16(14)
O1 C1 C2 C3 -179.42(15)
C6 C1 C2 C3 1.2(2)
O2 C2 C3 C4 174.15(14)
C1 C2 C3 C4 -2.2(2)
O2 C2 C3 S1 -2.40(19)
C1 C2 C3 S1 -178.71(12)
O3 S1 C3 C2 123.34(12)
C10 S1 C3 C2 -125.01(12)
O2 S1 C3 C2 1.19(9)
O3 S1 C3 C4 -53.11(15)
C10 S1 C3 C4 58.54(14)
O2 S1 C3 C4 -175.27(16)
C2 C3 C4 C5 1.6(2)
S1 C3 C4 C5 177.80(13)
C2 C3 C4 C7 -178.16(17)
S1 C3 C4 C7 -2.0(2)
C3 C4 C5 C6 -0.1(3)
C7 C4 C5 C6 179.69(19)
O1 C1 C6 C5 -179.05(18)
C2 C1 C6 C5 0.3(3)
C4 C5 C6 C1 -0.9(3)
O3 S1 C10 C15 157.47(13)
C3 S1 C10 C15 44.36(14)
O2 S1 C10 C15 -10.85(15)
O3 S1 C10 C11 -28.07(16)
C3 S1 C10 C11 -141.18(14)
O2 S1 C10 C11 163.61(12)
C15 C10 C11 C12 -1.4(3)
S1 C10 C11 C12 -175.92(14)
C10 C11 C12 C13 0.2(3)
C11 C12 C13 C14 0.6(3)
C11 C12 C13 C16 179.9(2)
C12 C13 C14 C15 -0.3(3)
C16 C13 C14 C15 -179.6(2)
C13 C14 C15 C10 -0.9(3)
C11 C10 C15 C14 1.7(2)
S1 C10 C15 C14 176.01(13)
